data_4301994
loop_
_publ_author_name
'Jamie S. Ritch'
'Tristram Chivers'

_publ_section_title
;
Group 11 Complexes of the P,Te-Centered Ligand [TePiPr2NPiPr2]-:
Synthesis, Structures, and Insertion Reactions of the Copper(I) Complex
with Chalcogens
;
_journal_name_full 'Inorganic Chemistry'
_journal_page_first 3857
_journal_page_last 3865
_journal_paper_doi 10.1021/ic802428b
_journal_volume 48
_journal_year 2009
_chemical_formula_moiety 'C36 H84 Cu3 N3 P6 S3 Te3'
_chemical_formula_sum 'C36 H84 Cu3 N3 P6 S3 Te3'
_chemical_formula_weight 1414.48
_chemical_name_systematic
; 
 ? 
;
_space_group_IT_number 2
_symmetry_cell_setting triclinic
_symmetry_space_group_name_Hall '-P 1'
_symmetry_space_group_name_H-M 'P -1'
_atom_sites_solution_hydrogens geom
_atom_sites_solution_primary direct
_atom_sites_solution_secondary difmap
_audit_creation_method SHELXL-97
_cell_angle_alpha 117.28(3)
_cell_angle_beta 96.25(3)
_cell_angle_gamma 90.27(3)
_cell_formula_units_Z 2
_cell_length_a 8.4700(17)
_cell_length_b 20.327(4)
_cell_length_c 21.099(4)
_cell_measurement_reflns_used 54797
_cell_measurement_temperature 173(2)
_cell_measurement_theta_max 27.48
_cell_measurement_theta_min 3.21
_cell_volume 3203.3(14)
_computing_cell_refinement 'Nonius DENZO'
_computing_data_collection 'Nonius COLLECT'
_computing_data_reduction 'Nonius DENZO'
_computing_molecular_graphics 'Bruker SHELXTL'
_computing_publication_material 'Bruker SHELXTL'
_computing_structure_refinement 'SHELXL-97 (Sheldrick, 1997)'
_computing_structure_solution 'SHELXS-97 (Sheldrick, 1990)'
_diffrn_ambient_temperature 173(2)
_diffrn_measured_fraction_theta_full 0.996
_diffrn_measured_fraction_theta_max 0.996
_diffrn_measurement_device_type 'Nonius KappaCCD'
_diffrn_measurement_method 'phi\omega scans'
_diffrn_radiation_monochromator graphite
_diffrn_radiation_source 'fine-focus sealed tube'
_diffrn_radiation_type MoK\a
_diffrn_radiation_wavelength 0.71073
_diffrn_reflns_av_R_equivalents 0.0233
_diffrn_reflns_av_sigmaI/netI 0.0304
_diffrn_reflns_limit_h_max 10
_diffrn_reflns_limit_h_min -9
_diffrn_reflns_limit_k_max 24
_diffrn_reflns_limit_k_min -24
_diffrn_reflns_limit_l_max 25
_diffrn_reflns_limit_l_min -25
_diffrn_reflns_number 54797
_diffrn_reflns_theta_full 25.03
_diffrn_reflns_theta_max 25.03
_diffrn_reflns_theta_min 3.21
_exptl_absorpt_coefficient_mu 2.597
_exptl_absorpt_correction_T_max 0.6813
_exptl_absorpt_correction_T_min 0.5096
_exptl_absorpt_correction_type integration
_exptl_absorpt_process_details 'HKL Scalepack (Otwinowski & Minor 1997)'
_exptl_crystal_colour yellow
_exptl_crystal_density_diffrn 1.467
_exptl_crystal_density_method 'not measured'
_exptl_crystal_description rod
_exptl_crystal_F_000 1404
_exptl_crystal_size_max 0.30
_exptl_crystal_size_mid 0.16
_exptl_crystal_size_min 0.16
_platon_squeeze_details
; 
A heavily disordered hexane molecule was present in the asymmetric unit, 
however no suitable model for refinement could be found. SQUEEZE was 
used to remove the reflection data associated with this molecule, 
leaving a void in the unit cell of ca. 469 cubic Angstroms.
;
_refine_diff_density_max 1.286
_refine_diff_density_min -0.543
_refine_diff_density_rms 0.101
_refine_ls_extinction_method none
_refine_ls_goodness_of_fit_ref 1.086
_refine_ls_hydrogen_treatment constr
_refine_ls_matrix_type full
_refine_ls_number_parameters 511
_refine_ls_number_reflns 11255
_refine_ls_number_restraints 0
_refine_ls_restrained_S_all 1.086
_refine_ls_R_factor_all 0.0354
_refine_ls_R_factor_gt 0.0283
_refine_ls_shift/su_max 0.011
_refine_ls_shift/su_mean 0.000
_refine_ls_structure_factor_coef Fsqd
_refine_ls_weighting_details 'calc w=1/[\s^2^(Fo^2^)+(0.0444P)^2^+4.6612P] where P=(Fo^2^+2Fc^2^)/3'
_refine_ls_weighting_scheme calc
_refine_ls_wR_factor_gt 0.0833
_refine_ls_wR_factor_ref 0.0883
_reflns_number_gt 9790
_reflns_number_total 11255
_reflns_threshold_expression >2sigma(I)
_cod_data_source_file ic802428b_si_001_5.cif
_cod_data_source_block compound10
_cod_depositor_comments
;
The following automatic conversions were performed:
'_symmetry_cell_setting' value 'Triclinic' changed to 'triclinic'
according to '/home/saulius/struct/CIF-dictionaries/cif_core.dic'
dictionary named 'cif_core.dic' version 2.4.1 from 2010-06-29.

Automatic conversion script
Id: cif_fix_enum 1527 2010-12-29 10:47:43Z saulius 
;
_cod_database_code 4301994

loop_
_symmetry_equiv_pos_as_xyz
'x, y, z'
'-x, -y, -z'

loop_
_atom_site_label
_atom_site_type_symbol
_atom_site_fract_x
_atom_site_fract_y
_atom_site_fract_z
_atom_site_U_iso_or_equiv
_atom_site_adp_type
_atom_site_occupancy
_atom_site_symmetry_multiplicity
_atom_site_calc_flag
_atom_site_refinement_flags
_atom_site_disorder_assembly
_atom_site_disorder_group
Te1 Te 0.46776(3) 0.409345(12) 0.175745(13) 0.02565(7) Uani 1 1 d . . .
P1 P 0.57000(11) 0.52536(5) 0.18149(5) 0.02313(19) Uani 1 1 d . . .
C1 C 0.8621(5) 0.4687(2) 0.1438(2) 0.0427(10) Uani 1 1 d . . .
H1A H 0.9427 0.4584 0.1110 0.064 Uiso 1 1 calc R . .
H1B H 0.8239 0.4223 0.1421 0.064 Uiso 1 1 calc R . .
H1C H 0.9090 0.5029 0.1928 0.064 Uiso 1 1 calc R . .
C2 C 0.7229(5) 0.5040(2) 0.1210(2) 0.0319(9) Uani 1 1 d . . .
H2A H 0.6740 0.4671 0.0719 0.038 Uiso 1 1 calc R . .
C3 C 0.7792(6) 0.5736(2) 0.1170(2) 0.0419(10) Uani 1 1 d . . .
H3A H 0.8650 0.5617 0.0865 0.063 Uiso 1 1 calc R . .
H3B H 0.8183 0.6124 0.1654 0.063 Uiso 1 1 calc R . .
H3C H 0.6901 0.5913 0.0964 0.063 Uiso 1 1 calc R . .
C4 C 0.2801(5) 0.5894(2) 0.1975(2) 0.0376(9) Uani 1 1 d . . .
H4A H 0.1950 0.6109 0.1790 0.056 Uiso 1 1 calc R . .
H4B H 0.3301 0.6273 0.2445 0.056 Uiso 1 1 calc R . .
H4C H 0.2353 0.5478 0.2026 0.056 Uiso 1 1 calc R . .
C5 C 0.4047(5) 0.5619(2) 0.1453(2) 0.0298(8) Uani 1 1 d . . .
H5A H 0.4489 0.6056 0.1417 0.036 Uiso 1 1 calc R . .
C6 C 0.3313(5) 0.5056(2) 0.0701(2) 0.0414(10) Uani 1 1 d . . .
H6A H 0.2518 0.5291 0.0512 0.062 Uiso 1 1 calc R . .
H6B H 0.2801 0.4636 0.0724 0.062 Uiso 1 1 calc R . .
H6C H 0.4148 0.4880 0.0385 0.062 Uiso 1 1 calc R . .
N1 N 0.6348(4) 0.59012(16) 0.25861(16) 0.0282(7) Uani 1 1 d . . .
P2 P 0.70231(12) 0.60500(5) 0.33772(5) 0.0267(2) Uani 1 1 d . . .
C7 C 0.7723(8) 0.7523(3) 0.3727(3) 0.0700(17) Uani 1 1 d . . .
H7A H 0.8543 0.7927 0.3889 0.105 Uiso 1 1 calc R . .
H7B H 0.6903 0.7679 0.4052 0.105 Uiso 1 1 calc R . .
H7C H 0.7240 0.7399 0.3239 0.105 Uiso 1 1 calc R . .
C8 C 0.8475(5) 0.6844(2) 0.3728(2) 0.0393(10) Uani 1 1 d . . .
H8A H 0.8852 0.6971 0.4240 0.047 Uiso 1 1 calc R . .
C9 C 0.9924(6) 0.6641(3) 0.3317(3) 0.0629(15) Uani 1 1 d . . .
H9A H 1.0762 0.7040 0.3564 0.094 Uiso 1 1 calc R . .
H9B H 0.9620 0.6573 0.2828 0.094 Uiso 1 1 calc R . .
H9C H 1.0319 0.6179 0.3294 0.094 Uiso 1 1 calc R . .
C10 C 0.6015(7) 0.6713(4) 0.4744(2) 0.0683(17) Uani 1 1 d . . .
H10A H 0.5107 0.6849 0.5021 0.102 Uiso 1 1 calc R . .
H10B H 0.6700 0.7158 0.4877 0.102 Uiso 1 1 calc R . .
H10C H 0.6624 0.6358 0.4848 0.102 Uiso 1 1 calc R . .
C11 C 0.5411(5) 0.6361(2) 0.3941(2) 0.0391(10) Uani 1 1 d . . .
H11A H 0.4879 0.6751 0.3848 0.047 Uiso 1 1 calc R . .
C12 C 0.4167(6) 0.5734(3) 0.3736(3) 0.0511(12) Uani 1 1 d . . .
H12A H 0.3263 0.5929 0.4007 0.077 Uiso 1 1 calc R . .
H12B H 0.4632 0.5354 0.3848 0.077 Uiso 1 1 calc R . .
H12C H 0.3801 0.5516 0.3220 0.077 Uiso 1 1 calc R . .
S1 S 0.81390(14) 0.52539(6) 0.35398(6) 0.0413(3) Uani 1 1 d . . .
Cu1 Cu 0.66687(6) 0.42085(3) 0.27861(3) 0.03167(12) Uani 1 1 d . . .
Te2 Te 0.67624(3) 0.303582(13) 0.291905(13) 0.02632(7) Uani 1 1 d . . .
P3 P 0.94432(11) 0.31095(5) 0.35204(5) 0.02331(19) Uani 1 1 d . . .
C13 C 0.8549(5) 0.2960(2) 0.4672(2) 0.0395(10) Uani 1 1 d . . .
H13A H 0.8501 0.3185 0.5191 0.059 Uiso 1 1 calc R . .
H13B H 0.9193 0.2526 0.4528 0.059 Uiso 1 1 calc R . .
H13C H 0.7470 0.2805 0.4415 0.059 Uiso 1 1 calc R . .
C14 C 0.9302(5) 0.3526(2) 0.44877(19) 0.0298(8) Uani 1 1 d . . .
H14A H 1.0412 0.3656 0.4742 0.036 Uiso 1 1 calc R . .
C15 C 0.8422(5) 0.4241(2) 0.4760(2) 0.0400(10) Uani 1 1 d . . .
H15A H 0.8565 0.4493 0.5286 0.060 Uiso 1 1 calc R . .
H15B H 0.7286 0.4122 0.4583 0.060 Uiso 1 1 calc R . .
H15C H 0.8851 0.4567 0.4584 0.060 Uiso 1 1 calc R . .
C16 C 1.2384(5) 0.3875(2) 0.3810(3) 0.0427(11) Uani 1 1 d . . .
H16A H 1.3072 0.4190 0.3702 0.064 Uiso 1 1 calc R . .
H16B H 1.2847 0.3395 0.3673 0.064 Uiso 1 1 calc R . .
H16C H 1.2292 0.4116 0.4325 0.064 Uiso 1 1 calc R . .
C17 C 1.0720(5) 0.3756(2) 0.3382(2) 0.0318(8) Uani 1 1 d . . .
H17A H 1.0225 0.4245 0.3576 0.038 Uiso 1 1 calc R . .
C18 C 1.0797(6) 0.3494(3) 0.2583(3) 0.0502(12) Uani 1 1 d . . .
H18A H 1.1445 0.3857 0.2523 0.075 Uiso 1 1 calc R . .
H18B H 0.9720 0.3442 0.2337 0.075 Uiso 1 1 calc R . .
H18C H 1.1278 0.3014 0.2377 0.075 Uiso 1 1 calc R . .
N2 N 1.0235(4) 0.23454(16) 0.33057(16) 0.0276(7) Uani 1 1 d . . .
P4 P 1.02016(11) 0.15053(5) 0.27096(5) 0.0254(2) Uani 1 1 d . . .
C19 C 0.9532(8) 0.0104(3) 0.2605(3) 0.0647(15) Uani 1 1 d . . .
H19A H 0.8969 -0.0179 0.2792 0.097 Uiso 1 1 calc R . .
H19B H 1.0675 0.0038 0.2657 0.097 Uiso 1 1 calc R . .
H19C H 0.9141 -0.0073 0.2096 0.097 Uiso 1 1 calc R . .
C20 C 0.9235(5) 0.0930(2) 0.3028(2) 0.0360(9) Uani 1 1 d . . .
H20A H 0.9693 0.1099 0.3539 0.043 Uiso 1 1 calc R . .
C21 C 0.7452(5) 0.1046(3) 0.3019(3) 0.0490(12) Uani 1 1 d . . .
H21A H 0.6978 0.0800 0.3265 0.074 Uiso 1 1 calc R . .
H21B H 0.6947 0.0833 0.2520 0.074 Uiso 1 1 calc R . .
H21C H 0.7289 0.1578 0.3265 0.074 Uiso 1 1 calc R . .
C22 C 1.3041(7) 0.1375(4) 0.3421(3) 0.093(3) Uani 1 1 d . . .
H22A H 1.4122 0.1202 0.3386 0.139 Uiso 1 1 calc R . .
H22B H 1.2408 0.1097 0.3592 0.139 Uiso 1 1 calc R . .
H22C H 1.3086 0.1905 0.3760 0.139 Uiso 1 1 calc R . .
C23 C 1.2273(5) 0.1251(2) 0.2683(3) 0.0488(12) Uani 1 1 d . . .
H23A H 1.2276 0.0710 0.2344 0.059 Uiso 1 1 calc R . .
C24 C 1.3175(6) 0.1678(3) 0.2380(4) 0.080(2) Uani 1 1 d . . .
H24A H 1.4266 0.1520 0.2335 0.120 Uiso 1 1 calc R . .
H24B H 1.3198 0.2211 0.2705 0.120 Uiso 1 1 calc R . .
H24C H 1.2636 0.1576 0.1906 0.120 Uiso 1 1 calc R . .
S2 S 0.92360(14) 0.11950(6) 0.16881(5) 0.0391(2) Uani 1 1 d . . .
Cu2 Cu 0.73903(6) 0.19982(3) 0.17515(2) 0.02945(11) Uani 1 1 d . . .
Te3 Te 0.56428(3) 0.186737(12) 0.064086(12) 0.02409(7) Uani 1 1 d . . .
P5 P 0.74294(10) 0.13762(5) -0.02937(5) 0.02125(19) Uani 1 1 d . . .
C25 C 1.0633(5) 0.1201(3) -0.0418(2) 0.0399(10) Uani 1 1 d . . .
H25A H 1.1733 0.1338 -0.0184 0.060 Uiso 1 1 calc R . .
H25B H 1.0468 0.1353 -0.0798 0.060 Uiso 1 1 calc R . .
H25C H 1.0428 0.0663 -0.0628 0.060 Uiso 1 1 calc R . .
C26 C 0.9493(4) 0.1592(2) 0.0138(2) 0.0304(8) Uani 1 1 d . . .
H26A H 0.9621 0.1398 0.0498 0.036 Uiso 1 1 calc R . .
C27 C 0.9875(5) 0.2433(3) 0.0538(3) 0.0454(11) Uani 1 1 d . . .
H27A H 1.0998 0.2536 0.0741 0.068 Uiso 1 1 calc R . .
H27B H 0.9207 0.2659 0.0926 0.068 Uiso 1 1 calc R . .
H27C H 0.9662 0.2641 0.0202 0.068 Uiso 1 1 calc R . .
C28 C 0.5430(5) 0.0135(2) -0.1148(2) 0.0362(9) Uani 1 1 d . . .
H28A H 0.5251 -0.0405 -0.1360 0.054 Uiso 1 1 calc R . .
H28B H 0.5307 0.0284 -0.1531 0.054 Uiso 1 1 calc R . .
H28C H 0.4654 0.0375 -0.0812 0.054 Uiso 1 1 calc R . .
C29 C 0.7111(4) 0.03672(19) -0.07468(19) 0.0266(8) Uani 1 1 d . . .
H29A H 0.7870 0.0167 -0.1114 0.032 Uiso 1 1 calc R . .
C30 C 0.7471(5) 0.0033(2) -0.0231(2) 0.0348(9) Uani 1 1 d . . .
H30A H 0.7300 -0.0508 -0.0498 0.052 Uiso 1 1 calc R . .
H30B H 0.6763 0.0227 0.0144 0.052 Uiso 1 1 calc R . .
H30C H 0.8580 0.0165 -0.0009 0.052 Uiso 1 1 calc R . .
N3 N 0.7194(4) 0.16386(16) -0.08966(16) 0.0257(6) Uani 1 1 d . . .
P6 P 0.64260(11) 0.22295(5) -0.11113(5) 0.02381(19) Uani 1 1 d . . .
C31 C 0.3302(5) 0.1718(3) -0.1292(2) 0.0394(10) Uani 1 1 d . . .
H31A H 0.2366 0.1432 -0.1626 0.059 Uiso 1 1 calc R . .
H31B H 0.2999 0.2211 -0.0959 0.059 Uiso 1 1 calc R . .
H31C H 0.3721 0.1461 -0.1021 0.059 Uiso 1 1 calc R . .
C32 C 0.4572(5) 0.1797(2) -0.1714(2) 0.0316(8) Uani 1 1 d . . .
H32A H 0.4803 0.1285 -0.2067 0.038 Uiso 1 1 calc R . .
C33 C 0.3960(6) 0.2199(3) -0.2149(3) 0.0504(12) Uani 1 1 d . . .
H33A H 0.2940 0.1959 -0.2434 0.076 Uiso 1 1 calc R . .
H33B H 0.4734 0.2177 -0.2470 0.076 Uiso 1 1 calc R . .
H33C H 0.3815 0.2719 -0.1819 0.076 Uiso 1 1 calc R . .
C34 C 0.8080(8) 0.1661(3) -0.2303(3) 0.0657(16) Uani 1 1 d . . .
H34A H 0.8830 0.1760 -0.2576 0.099 Uiso 1 1 calc R . .
H34B H 0.7073 0.1441 -0.2612 0.099 Uiso 1 1 calc R . .
H34C H 0.8527 0.1317 -0.2135 0.099 Uiso 1 1 calc R . .
C35 C 0.7782(5) 0.2388(2) -0.1657(2) 0.0378(10) Uani 1 1 d . . .
H35A H 0.7250 0.2712 -0.1846 0.045 Uiso 1 1 calc R . .
C36 C 0.9321(5) 0.2793(3) -0.1212(3) 0.0579(14) Uani 1 1 d . . .
H36A H 0.9975 0.2908 -0.1508 0.087 Uiso 1 1 calc R . .
H36B H 0.9896 0.2479 -0.1037 0.087 Uiso 1 1 calc R . .
H36C H 0.9091 0.3254 -0.0802 0.087 Uiso 1 1 calc R . .
S3 S 0.59788(13) 0.32437(5) -0.03416(5) 0.0343(2) Uani 1 1 d . . .
Cu3 Cu 0.55171(6) 0.30884(2) 0.06083(2) 0.02845(11) Uani 1 1 d . . .

loop_
_atom_site_aniso_label
_atom_site_aniso_U_11
_atom_site_aniso_U_22
_atom_site_aniso_U_33
_atom_site_aniso_U_23
_atom_site_aniso_U_13
_atom_site_aniso_U_12
Te1 0.02931(13) 0.02049(12) 0.02586(13) 0.00905(10) 0.00602(10) 0.00130(9)
P1 0.0264(5) 0.0205(4) 0.0202(4) 0.0074(4) 0.0034(4) -0.0005(4)
C1 0.031(2) 0.043(2) 0.047(3) 0.013(2) 0.0148(19) 0.0016(18)
C2 0.033(2) 0.029(2) 0.028(2) 0.0069(16) 0.0101(16) -0.0053(16)
C3 0.052(3) 0.036(2) 0.031(2) 0.0092(18) 0.0069(19) -0.016(2)
C4 0.032(2) 0.037(2) 0.044(2) 0.0187(19) 0.0038(18) 0.0097(17)
C5 0.033(2) 0.0281(19) 0.029(2) 0.0152(16) -0.0024(16) -0.0009(16)
C6 0.046(3) 0.043(2) 0.030(2) 0.0156(19) -0.0074(19) -0.004(2)
N1 0.0363(17) 0.0219(15) 0.0235(16) 0.0088(13) 0.0000(13) 0.0002(13)
P2 0.0327(5) 0.0227(5) 0.0203(5) 0.0067(4) 0.0008(4) 0.0032(4)
C7 0.099(5) 0.032(3) 0.069(4) 0.023(3) -0.028(3) -0.018(3)
C8 0.048(3) 0.032(2) 0.030(2) 0.0095(18) -0.0083(19) -0.0059(19)
C9 0.056(3) 0.071(4) 0.048(3) 0.018(3) 0.000(2) -0.027(3)
C10 0.067(4) 0.093(4) 0.025(2) 0.009(3) 0.012(2) 0.011(3)
C11 0.045(2) 0.044(2) 0.023(2) 0.0099(18) 0.0083(18) 0.0120(19)
C12 0.048(3) 0.064(3) 0.046(3) 0.026(2) 0.022(2) 0.005(2)
S1 0.0521(6) 0.0260(5) 0.0388(6) 0.0123(4) -0.0097(5) 0.0075(5)
Cu1 0.0379(3) 0.0263(2) 0.0306(3) 0.0128(2) 0.0048(2) 0.0064(2)
Te2 0.02603(13) 0.02533(13) 0.02590(13) 0.01063(10) 0.00195(10) 0.00148(9)
P3 0.0220(4) 0.0203(4) 0.0215(4) 0.0040(4) 0.0047(4) 0.0005(3)
C13 0.049(3) 0.041(2) 0.029(2) 0.0155(19) 0.0122(19) 0.009(2)
C14 0.031(2) 0.0293(19) 0.0187(18) 0.0025(15) 0.0036(15) 0.0059(16)
C15 0.049(3) 0.033(2) 0.029(2) 0.0049(18) 0.0110(19) 0.0084(19)
C16 0.028(2) 0.030(2) 0.062(3) 0.015(2) 0.006(2) -0.0021(17)
C17 0.0290(19) 0.0247(19) 0.038(2) 0.0109(17) 0.0083(17) 0.0001(15)
C18 0.053(3) 0.056(3) 0.044(3) 0.023(2) 0.019(2) -0.009(2)
N2 0.0250(15) 0.0226(15) 0.0259(16) 0.0034(13) 0.0032(13) 0.0025(12)
P4 0.0231(4) 0.0212(4) 0.0240(5) 0.0038(4) 0.0023(4) 0.0039(4)
C19 0.093(4) 0.029(2) 0.075(4) 0.023(3) 0.026(3) 0.015(3)
C20 0.046(2) 0.0235(19) 0.039(2) 0.0146(17) 0.0035(19) 0.0054(17)
C21 0.041(2) 0.044(3) 0.065(3) 0.026(2) 0.012(2) -0.007(2)
C22 0.044(3) 0.108(5) 0.060(4) -0.013(3) -0.016(3) 0.040(3)
C23 0.026(2) 0.038(2) 0.050(3) -0.007(2) 0.0033(19) 0.0082(18)
C24 0.045(3) 0.044(3) 0.116(5) 0.001(3) 0.041(3) 0.001(2)
S2 0.0580(7) 0.0316(5) 0.0200(5) 0.0060(4) 0.0012(4) 0.0123(5)
Cu2 0.0353(3) 0.0271(2) 0.0231(2) 0.00986(19) 0.00045(19) -0.00160(19)
Te3 0.02652(13) 0.02206(12) 0.02088(12) 0.00737(10) 0.00377(9) 0.00070(9)
P5 0.0232(4) 0.0193(4) 0.0212(4) 0.0093(4) 0.0032(4) 0.0018(3)
C25 0.029(2) 0.057(3) 0.047(3) 0.034(2) 0.0101(19) 0.0096(19)
C26 0.0249(18) 0.037(2) 0.032(2) 0.0198(18) 0.0006(16) 0.0001(16)
C27 0.034(2) 0.048(3) 0.045(3) 0.016(2) -0.0058(19) -0.014(2)
C28 0.046(2) 0.0231(19) 0.033(2) 0.0093(17) -0.0035(18) -0.0042(17)
C29 0.035(2) 0.0189(17) 0.0222(18) 0.0055(14) 0.0059(15) 0.0041(15)
C30 0.048(2) 0.0236(19) 0.035(2) 0.0164(17) 0.0032(19) 0.0013(17)
N3 0.0309(16) 0.0258(15) 0.0248(16) 0.0147(13) 0.0067(13) 0.0089(13)
P6 0.0271(5) 0.0220(4) 0.0251(5) 0.0128(4) 0.0052(4) 0.0029(4)
C31 0.030(2) 0.044(2) 0.046(3) 0.023(2) 0.0001(18) -0.0022(18)
C32 0.037(2) 0.030(2) 0.0246(19) 0.0121(16) -0.0043(16) -0.0005(16)
C33 0.051(3) 0.058(3) 0.046(3) 0.031(2) -0.013(2) -0.001(2)
C34 0.087(4) 0.070(4) 0.063(3) 0.040(3) 0.052(3) 0.033(3)
C35 0.044(2) 0.039(2) 0.050(3) 0.034(2) 0.019(2) 0.0112(19)
C36 0.036(2) 0.067(3) 0.098(4) 0.060(3) 0.017(3) 0.002(2)
S3 0.0538(6) 0.0191(4) 0.0273(5) 0.0083(4) 0.0053(4) 0.0070(4)
Cu3 0.0327(2) 0.0221(2) 0.0256(2) 0.00684(19) 0.00356(19) 0.00300(18)

loop_
_atom_type_symbol
_atom_type_description
_atom_type_scat_dispersion_real
_atom_type_scat_dispersion_imag
_atom_type_scat_source
C C 0.0033 0.0016 'International Tables Vol C Tables 4.2.6.8 and 6.1.1.4'
H H 0.0000 0.0000 'International Tables Vol C Tables 4.2.6.8 and 6.1.1.4'
N N 0.0061 0.0033 'International Tables Vol C Tables 4.2.6.8 and 6.1.1.4'
P P 0.1023 0.0942 'International Tables Vol C Tables 4.2.6.8 and 6.1.1.4'
S S 0.1246 0.1234 'International Tables Vol C Tables 4.2.6.8 and 6.1.1.4'
Te Te -0.5308 1.6751 'International Tables Vol C Tables 4.2.6.8 and 6.1.1.4'
Cu Cu 0.3201 1.2651 'International Tables Vol C Tables 4.2.6.8 and 6.1.1.4'

loop_
_geom_angle_atom_site_label_1
_geom_angle_atom_site_label_2
_geom_angle_atom_site_label_3
_geom_angle
_geom_angle_site_symmetry_1
_geom_angle_site_symmetry_3
_geom_angle_publ_flag
P1 Te1 Cu1 93.07(4) . . ?
P1 Te1 Cu3 104.38(4) . . ?
Cu1 Te1 Cu3 107.87(3) . . ?
N1 P1 C2 110.22(18) . . ?
N1 P1 C5 106.43(17) . . ?
C2 P1 C5 106.82(19) . . ?
N1 P1 Te1 117.08(12) . . ?
C2 P1 Te1 108.62(13) . . ?
C5 P1 Te1 107.15(13) . . ?
C1 C2 C3 111.3(3) . . ?
C1 C2 P1 111.1(3) . . ?
C3 C2 P1 110.7(3) . . ?
C6 C5 C4 111.6(3) . . ?
C6 C5 P1 112.4(3) . . ?
C4 C5 P1 110.0(3) . . ?
P1 N1 P2 142.0(2) . . ?
N1 P2 C8 106.26(19) . . ?
N1 P2 C11 108.45(19) . . ?
C8 P2 C11 105.8(2) . . ?
N1 P2 S1 120.34(13) . . ?
C8 P2 S1 105.98(15) . . ?
C11 P2 S1 109.04(16) . . ?
C7 C8 C9 111.8(5) . . ?
C7 C8 P2 111.5(3) . . ?
C9 C8 P2 110.8(3) . . ?
C12 C11 C10 110.9(4) . . ?
C12 C11 P2 111.2(3) . . ?
C10 C11 P2 112.6(3) . . ?
P2 S1 Cu1 103.78(6) . . ?
S1 Cu1 Te1 123.97(4) . . ?
S1 Cu1 Te2 123.08(4) . . ?
Te1 Cu1 Te2 112.90(4) . . ?
P3 Te2 Cu2 92.61(4) . . ?
P3 Te2 Cu1 103.97(4) . . ?
Cu2 Te2 Cu1 108.06(3) . . ?
N2 P3 C14 107.00(18) . . ?
N2 P3 C17 110.96(17) . . ?
C14 P3 C17 106.80(18) . . ?
N2 P3 Te2 115.84(12) . . ?
C14 P3 Te2 107.05(13) . . ?
C17 P3 Te2 108.73(14) . . ?
C15 C14 C13 111.6(3) . . ?
C15 C14 P3 112.7(3) . . ?
C13 C14 P3 110.2(3) . . ?
C18 C17 C16 112.3(4) . . ?
C18 C17 P3 111.0(3) . . ?
C16 C17 P3 110.5(3) . . ?
P3 N2 P4 144.7(2) . . ?
N2 P4 C20 108.33(18) . . ?
N2 P4 C23 106.32(18) . . ?
C20 P4 C23 105.0(2) . . ?
N2 P4 S2 120.65(14) . . ?
C20 P4 S2 108.06(15) . . ?
C23 P4 S2 107.38(17) . . ?
C21 C20 C19 110.8(4) . . ?
C21 C20 P4 110.3(3) . . ?
C19 C20 P4 113.0(3) . . ?
C22 C23 C24 112.9(5) . . ?
C22 C23 P4 111.1(3) . . ?
C24 C23 P4 109.1(4) . . ?
P4 S2 Cu2 106.19(6) . . ?
S2 Cu2 Te2 123.18(4) . . ?
S2 Cu2 Te3 121.60(4) . . ?
Te2 Cu2 Te3 115.10(3) . . ?
P5 Te3 Cu3 92.98(4) . . ?
P5 Te3 Cu2 102.96(3) . . ?
Cu3 Te3 Cu2 111.09(4) . . ?
N3 P5 C29 107.00(17) . . ?
N3 P5 C26 109.78(17) . . ?
C29 P5 C26 106.78(18) . . ?
N3 P5 Te3 116.49(12) . . ?
C29 P5 Te3 107.47(13) . . ?
C26 P5 Te3 108.87(13) . . ?
C25 C26 C27 111.6(3) . . ?
C25 C26 P5 110.3(3) . . ?
C27 C26 P5 110.7(3) . . ?
C28 C29 C30 111.8(3) . . ?
C28 C29 P5 110.4(3) . . ?
C30 C29 P5 112.3(3) . . ?
P5 N3 P6 145.1(2) . . ?
N3 P6 C35 106.61(18) . . ?
N3 P6 C32 107.92(18) . . ?
C35 P6 C32 106.0(2) . . ?
N3 P6 S3 120.41(12) . . ?
C35 P6 S3 106.43(15) . . ?
C32 P6 S3 108.60(14) . . ?
C31 C32 C33 111.1(4) . . ?
C31 C32 P6 110.1(3) . . ?
C33 C32 P6 113.8(3) . . ?
C36 C35 C34 111.4(4) . . ?
C36 C35 P6 111.6(3) . . ?
C34 C35 P6 111.2(3) . . ?
P6 S3 Cu3 105.97(5) . . ?
S3 Cu3 Te3 123.91(4) . . ?
S3 Cu3 Te1 124.69(3) . . ?
Te3 Cu3 Te1 111.34(3) . . ?

loop_
_geom_bond_atom_site_label_1
_geom_bond_atom_site_label_2
_geom_bond_distance
_geom_bond_site_symmetry_2
_geom_bond_publ_flag
Te1 P1 2.4540(11) . ?
Te1 Cu1 2.5186(10) . ?
Te1 Cu3 2.5310(12) . ?
P1 N1 1.586(3) . ?
P1 C2 1.830(4) . ?
P1 C5 1.841(4) . ?
C1 C2 1.528(6) . ?
C2 C3 1.535(6) . ?
C4 C5 1.528(6) . ?
C5 C6 1.525(5) . ?
N1 P2 1.591(3) . ?
P2 C8 1.830(4) . ?
P2 C11 1.830(4) . ?
P2 S1 2.0206(15) . ?
C7 C8 1.525(7) . ?
C8 C9 1.530(7) . ?
C10 C11 1.530(6) . ?
C11 C12 1.518(7) . ?
S1 Cu1 2.2454(16) . ?
Cu1 Te2 2.5252(7) . ?
Te2 P3 2.4461(12) . ?
Te2 Cu2 2.5164(12) . ?
P3 N2 1.581(3) . ?
P3 C14 1.835(4) . ?
P3 C17 1.841(4) . ?
C13 C14 1.529(6) . ?
C14 C15 1.530(5) . ?
C16 C17 1.543(6) . ?
C17 C18 1.527(6) . ?
N2 P4 1.588(3) . ?
P4 C20 1.822(4) . ?
P4 C23 1.831(4) . ?
P4 S2 2.0193(15) . ?
C19 C20 1.535(6) . ?
C20 C21 1.528(6) . ?
C22 C23 1.527(8) . ?
C23 C24 1.535(8) . ?
S2 Cu2 2.2353(14) . ?
Cu2 Te3 2.5344(10) . ?
Te3 P5 2.4564(12) . ?
Te3 Cu3 2.5166(7) . ?
P5 N3 1.584(3) . ?
P5 C29 1.826(4) . ?
P5 C26 1.832(4) . ?
C25 C26 1.529(6) . ?
C26 C27 1.534(6) . ?
C28 C29 1.527(5) . ?
C29 C30 1.532(5) . ?
N3 P6 1.585(3) . ?
P6 C35 1.836(4) . ?
P6 C32 1.839(4) . ?
P6 S3 2.0257(16) . ?
C31 C32 1.520(6) . ?
C32 C33 1.540(6) . ?
C34 C35 1.529(7) . ?
C35 C36 1.507(7) . ?
S3 Cu3 2.2402(12) . ?

loop_
_platon_squeeze_void_nr
_platon_squeeze_void_average_x
_platon_squeeze_void_average_y
_platon_squeeze_void_average_z
_platon_squeeze_void_volume
_platon_squeeze_void_count_electrons
1 0.003 0.000 0.500 469.4 147.8
2 0.216 0.328 0.010 10.9 3.6
3 0.500 0.500 0.500 15.3 5.4
4 0.784 0.672 0.990 10.9 3.4
